data_4310308
loop_
_publ_author_name
'Jian-Rong Li'
'Xian-He Bu'
'Ruo-Hua Zhang'

_publ_contact_author
;
 Xian-He Bu
  Department of Chemistry, Nankai University, Tianjin 300071,China
;
_publ_contact_author_email buxh@nankai.edu.cn
_publ_section_title
;
 Novel Lanthanide Coordination Polymers with a Flexible Disulfoxide
 Ligand, 1,2-Bis(ethylsulfinyl)ethane: Structures, Stereochemistry, and
 the Influences of Counteranions on the Framework Formations
;
_journal_name_full 'Inorganic Chemistry'
_journal_page_first 237
_journal_page_last 244
_journal_paper_doi 10.1021/ic034772i
_journal_volume 43
_journal_year 2004
_chemical_formula_sum 'C20 H50 Cl3 Eu N0 O20 S6'
_chemical_formula_weight 1061.27
_chemical_name_systematic
; 
 ? 
;
_space_group_IT_number 15
_symmetry_cell_setting monoclinic
_symmetry_space_group_name_Hall '-C 2yc'
_symmetry_space_group_name_H-M 'C 1 2/c 1'
_atom_sites_solution_hydrogens geom
_atom_sites_solution_primary direct
_atom_sites_solution_secondary difmap
_audit_creation_method SHELXL-97
_cell_angle_alpha 90.00
_cell_angle_beta 105.919(6)
_cell_angle_gamma 90.00
_cell_formula_units_Z 4
_cell_length_a 19.964(8)
_cell_length_b 11.533(4)
_cell_length_c 19.291(7)
_cell_measurement_reflns_used 818
_cell_measurement_temperature 293(2)
_cell_measurement_theta_max 21.5552
_cell_measurement_theta_min 2.4675
_cell_volume 4271(3)
_computing_cell_refinement 'Bruker SMART'
_computing_data_collection 'Bruker SMART'
_computing_data_reduction 'Bruker SHELXTL'
_computing_molecular_graphics 'Bruker SHELXTL'
_computing_publication_material 'Bruker SHELXTL'
_computing_structure_refinement 'SHELXL-97 (Sheldrick, 1997)'
_computing_structure_solution 'SHELXS-97 (Sheldrick, 1990)'
_diffrn_ambient_temperature 293(2)
_diffrn_measured_fraction_theta_full 0.988
_diffrn_measured_fraction_theta_max 0.988
_diffrn_measurement_device_type 'CCD area detector'
_diffrn_measurement_method 'phi and omega scans'
_diffrn_radiation_monochromator graphite
_diffrn_radiation_source 'fine-focus sealed tube'
_diffrn_radiation_type MoK\a
_diffrn_radiation_wavelength 0.71073
_diffrn_reflns_av_R_equivalents 0.0789
_diffrn_reflns_av_sigmaI/netI 0.0988
_diffrn_reflns_limit_h_max 20
_diffrn_reflns_limit_h_min -24
_diffrn_reflns_limit_k_max 14
_diffrn_reflns_limit_k_min -12
_diffrn_reflns_limit_l_max 24
_diffrn_reflns_limit_l_min -23
_diffrn_reflns_number 12097
_diffrn_reflns_theta_full 26.51
_diffrn_reflns_theta_max 26.51
_diffrn_reflns_theta_min 2.06
_exptl_absorpt_coefficient_mu 2.017
_exptl_absorpt_correction_T_max 0.7129
_exptl_absorpt_correction_T_min 0.6432
_exptl_absorpt_correction_type multi-scan
_exptl_absorpt_process_details SADABS
_exptl_crystal_density_diffrn 1.650
_exptl_crystal_density_meas ?
_exptl_crystal_density_method 'not measured'
_exptl_crystal_F_000 2160
_exptl_crystal_size_max 0.24
_exptl_crystal_size_mid 0.20
_exptl_crystal_size_min 0.18
_refine_diff_density_max 1.079
_refine_diff_density_min -1.034
_refine_diff_density_rms 0.121
_refine_ls_extinction_method none
_refine_ls_goodness_of_fit_ref 1.070
_refine_ls_hydrogen_treatment mixed
_refine_ls_matrix_type full
_refine_ls_number_parameters 277
_refine_ls_number_reflns 4385
_refine_ls_number_restraints 6
_refine_ls_restrained_S_all 1.070
_refine_ls_R_factor_all 0.0977
_refine_ls_R_factor_gt 0.0557
_refine_ls_shift/su_max 0.000
_refine_ls_shift/su_mean 0.000
_refine_ls_structure_factor_coef Fsqd
_refine_ls_weighting_details 'calc w=1/[\s^2^(Fo^2^)+(0.0340P)^2^+0.0000P] where P=(Fo^2^+2Fc^2^)/3'
_refine_ls_weighting_scheme calc
_refine_ls_wR_factor_gt 0.0954
_refine_ls_wR_factor_ref 0.1061
_reflns_number_gt 2980
_reflns_number_total 4385
_reflns_threshold_expression >2sigma(I)
_cod_data_source_file ic034772isi20030928_115520_04.cif
_cod_data_source_block complex3
_cod_depositor_comments
;
The following automatic conversions were performed:
'_symmetry_cell_setting' value 'Monoclinic' changed to 'monoclinic'
according to '/home/saulius/struct/CIF-dictionaries/cif_core.dic'
dictionary named 'cif_core.dic' version 2.4.1 from
2010-06-29.

'_exptl_absorpt_correction_type' value 'Multi-Scan' changed
to 'multi-scan' according to
'/home/saulius/struct/CIF-dictionaries/cif_core.dic' dictionary named
'cif_core.dic' version 2.4.1 from 2010-06-29.

Automatic conversion script
Id: cif_fix_enum 1527 2010-12-29 10:47:43Z saulius 

The following automatic conversions were performed:

'_exptl_crystal_density_meas' value 'NONE' was changed to '?' - the
value is perceived as not measured.

Automatic conversion script
Id: cif_fix_values 3008 2015-01-20 13:52:24Z robertas 
;
_cod_database_code 4310308

loop_
_symmetry_equiv_pos_as_xyz
'x, y, z'
'-x, y, -z+1/2'
'x+1/2, y+1/2, z'
'-x+1/2, y+1/2, -z+1/2'
'-x, -y, -z'
'x, -y, z-1/2'
'-x+1/2, -y+1/2, -z'
'x+1/2, -y+1/2, z-1/2'

loop_
_atom_site_label
_atom_site_type_symbol
_atom_site_fract_x
_atom_site_fract_y
_atom_site_fract_z
_atom_site_U_iso_or_equiv
_atom_site_adp_type
_atom_site_occupancy
_atom_site_symmetry_multiplicity
_atom_site_calc_flag
_atom_site_refinement_flags
_atom_site_disorder_assembly
_atom_site_disorder_group
Eu1 Eu 0.5000 0.62182(3) 0.7500 0.03546(15) Uani 1 2 d S . .
S1 S 0.49686(9) 0.89891(12) 0.83734(8) 0.0504(4) Uani 1 1 d . . .
S2 S 0.36638(10) 0.69168(17) 0.83314(10) 0.0526(5) Uani 0.90 1 d P . .
S2' S 0.3436(14) 0.758(2) 0.7890(15) 0.101(8) Uani 0.10 1 d PU . .
S3 S 0.43942(9) 0.60168(13) 0.55582(8) 0.0497(4) Uani 1 1 d . . .
O1 O 0.5295(2) 0.7834(3) 0.8304(2) 0.0498(11) Uani 1 1 d . . .
O2 O 0.3950(2) 0.6894(4) 0.7673(2) 0.0632(12) Uani 1 1 d . . .
O3 O 0.4676(2) 0.5500(3) 0.63079(18) 0.0497(11) Uani 1 1 d . . .
C1 C 0.6255(5) 0.9944(8) 0.8620(5) 0.117(4) Uani 1 1 d . . .
H1A H 0.6625 1.0378 0.8938 0.176 Uiso 1 1 calc R . .
H1B H 0.6086 1.0357 0.8174 0.176 Uiso 1 1 calc R . .
H1C H 0.6428 0.9199 0.8527 0.176 Uiso 1 1 calc R . .
C2 C 0.5671(4) 0.9783(6) 0.8967(4) 0.078(2) Uani 1 1 d . . .
H2A H 0.5505 1.0534 0.9074 0.093 Uiso 1 1 calc R . .
H2B H 0.5841 0.9363 0.9417 0.093 Uiso 1 1 calc R . .
C3 C 0.4432(4) 0.8793(5) 0.8981(3) 0.0629(19) Uani 1 1 d . . .
H3A H 0.4652 0.8230 0.9346 0.075 Uiso 1 1 calc R . .
H3B H 0.4406 0.9522 0.9223 0.075 Uiso 1 1 calc R . .
C4 C 0.3704(4) 0.8392(6) 0.8612(4) 0.076(2) Uani 1 1 d . . .
C5 C 0.2734(4) 0.6805(8) 0.7952(5) 0.086(2) Uani 1 1 d . . .
C6 C 0.2581(5) 0.5596(10) 0.7695(6) 0.120(3) Uani 1 1 d . . .
H6A H 0.2089 0.5510 0.7482 0.179 Uiso 1 1 calc R . .
H6B H 0.2728 0.5072 0.8095 0.179 Uiso 1 1 calc R . .
H6C H 0.2825 0.5422 0.7344 0.179 Uiso 1 1 calc R . .
C7 C 0.3114(5) 0.6450(9) 0.5753(5) 0.116(3) Uani 1 1 d . . .
H7A H 0.2624 0.6286 0.5601 0.174 Uiso 1 1 calc R . .
H7B H 0.3188 0.7263 0.5694 0.174 Uiso 1 1 calc R . .
H7C H 0.3297 0.6243 0.6251 0.174 Uiso 1 1 calc R . .
C8 C 0.3476(4) 0.5767(7) 0.5307(4) 0.081(2) Uani 1 1 d . . .
H8A H 0.3283 0.5971 0.4804 0.097 Uiso 1 1 calc R . .
H8B H 0.3389 0.4948 0.5359 0.097 Uiso 1 1 calc R . .
C9 C 0.4612(3) 0.4958(5) 0.4975(3) 0.0565(18) Uani 1 1 d . . .
H9A H 0.4504 0.4188 0.5115 0.068 Uiso 1 1 calc R . .
H9B H 0.4339 0.5094 0.4482 0.068 Uiso 1 1 calc R . .
Cl1 Cl 0.40695(12) 0.78538(16) 0.38214(10) 0.0703(5) Uani 1 1 d . . .
O11 O 0.4090(4) 0.8574(5) 0.3248(3) 0.113(2) Uani 1 1 d . . .
O12 O 0.3887(13) 0.6759(15) 0.3606(13) 0.088(8) Uani 0.50 1 d P . .
O12' O 0.3533(17) 0.706(2) 0.3622(14) 0.176(13) Uani 0.50 1 d P . .
O13 O 0.3616(13) 0.837(2) 0.4144(16) 0.172(14) Uani 0.50 1 d P . .
O13' O 0.4022(18) 0.8443(17) 0.4402(10) 0.144(12) Uani 0.50 1 d P . .
O14 O 0.4745(11) 0.7786(19) 0.4326(8) 0.103(8) Uani 0.50 1 d P . .
O14' O 0.4655(17) 0.723(3) 0.3956(16) 0.203(14) Uani 0.50 1 d P . .
Cl2 Cl 0.2500 0.2500 0.5000 0.1029(11) Uani 1 2 d S . .
O21 O 0.2679(11) 0.1405(12) 0.4716(12) 0.170(8) Uani 0.50 1 d P . .
O22 O 0.1762(10) 0.2492(19) 0.4880(12) 0.188(9) Uani 0.50 1 d P . .
O23 O 0.2670(13) 0.3326(14) 0.4554(8) 0.169(8) Uani 0.50 1 d P . .
O24 O 0.2192(12) 0.229(2) 0.4361(12) 0.168(7) Uiso 0.50 1 d P . .
O4 O 0.4275(2) 0.4483(4) 0.7518(2) 0.0656(13) Uani 1 1 d . . .
C11 C 0.4064(7) 0.3418(14) 0.6930(8) 0.270(12) Uani 1 1 d . . .
H11A H 0.3800 0.2847 0.7103 0.404 Uiso 1 1 calc R . .
H11B H 0.4481 0.3070 0.6867 0.404 Uiso 1 1 calc R . .
H11C H 0.3790 0.3718 0.6476 0.404 Uiso 1 1 calc R . .

loop_
_atom_site_aniso_label
_atom_site_aniso_U_11
_atom_site_aniso_U_22
_atom_site_aniso_U_33
_atom_site_aniso_U_23
_atom_site_aniso_U_13
_atom_site_aniso_U_12
Eu1 0.0435(3) 0.0390(3) 0.0285(2) 0.000 0.01768(18) 0.000
S1 0.0758(12) 0.0403(10) 0.0406(9) -0.0030(7) 0.0255(8) -0.0004(8)
S2 0.0503(12) 0.0621(12) 0.0535(11) 0.0090(10) 0.0280(9) 0.0077(9)
S2' 0.093(11) 0.104(11) 0.106(11) 0.002(9) 0.026(8) 0.010(8)
S3 0.0700(11) 0.0500(10) 0.0301(8) -0.0004(7) 0.0155(8) -0.0045(8)
O1 0.065(3) 0.044(2) 0.045(2) -0.0065(19) 0.023(2) 0.002(2)
O2 0.054(3) 0.084(3) 0.062(3) -0.005(2) 0.034(2) 0.005(2)
O3 0.078(3) 0.044(2) 0.030(2) 0.0030(18) 0.020(2) -0.003(2)
C1 0.126(9) 0.123(8) 0.117(8) -0.039(6) 0.058(7) -0.070(6)
C2 0.107(7) 0.056(4) 0.073(5) -0.028(4) 0.030(5) -0.017(4)
C3 0.108(6) 0.043(4) 0.053(4) -0.006(3) 0.048(4) 0.003(4)
C4 0.080(6) 0.073(5) 0.095(6) -0.015(4) 0.059(5) 0.007(4)
C5 0.047(5) 0.112(7) 0.107(7) -0.011(5) 0.036(5) -0.005(4)
C6 0.072(7) 0.155(9) 0.140(9) 0.005(8) 0.042(6) -0.023(6)
C7 0.074(6) 0.190(10) 0.090(7) -0.018(7) 0.031(5) 0.013(6)
C8 0.077(6) 0.097(6) 0.065(5) -0.002(4) 0.010(4) -0.007(4)
C9 0.084(5) 0.061(4) 0.027(3) -0.012(3) 0.019(3) -0.010(4)
Cl1 0.1054(18) 0.0557(12) 0.0540(12) 0.0017(9) 0.0290(12) 0.0002(12)
O11 0.177(6) 0.091(4) 0.062(3) 0.026(3) 0.018(4) -0.022(4)
O12 0.14(2) 0.042(7) 0.113(14) -0.007(7) 0.089(16) 0.001(10)
O12' 0.20(3) 0.20(3) 0.106(16) 0.001(17) 0.004(17) -0.14(2)
O13 0.150(19) 0.162(18) 0.26(3) -0.100(18) 0.16(2) -0.004(14)
O13' 0.31(4) 0.075(10) 0.061(9) -0.008(7) 0.082(15) -0.016(17)
O14 0.118(15) 0.134(16) 0.050(8) 0.014(8) 0.010(9) -0.026(13)
O14' 0.18(3) 0.24(3) 0.22(3) 0.11(2) 0.11(2) 0.16(3)
Cl2 0.128(4) 0.114(3) 0.065(2) 0.007(2) 0.024(2) -0.003(2)
O21 0.24(2) 0.073(9) 0.27(2) -0.028(12) 0.190(18) -0.014(11)
O22 0.101(14) 0.23(2) 0.23(2) -0.103(19) 0.036(14) -0.004(13)
O23 0.32(3) 0.105(11) 0.099(11) 0.039(9) 0.081(15) 0.003(14)
O4 0.079(3) 0.055(3) 0.067(3) -0.010(2) 0.028(3) -0.027(2)
C11 0.173(14) 0.32(2) 0.263(19) 0.215(17) -0.037(13) -0.127(14)

loop_
_atom_type_symbol
_atom_type_description
_atom_type_scat_dispersion_real
_atom_type_scat_dispersion_imag
_atom_type_scat_source
C C 0.0033 0.0016 'International Tables Vol C Tables 4.2.6.8 and 6.1.1.4'
H H 0.0000 0.0000 'International Tables Vol C Tables 4.2.6.8 and 6.1.1.4'
N N 0.0061 0.0033 'International Tables Vol C Tables 4.2.6.8 and 6.1.1.4'
O O 0.0106 0.0060 'International Tables Vol C Tables 4.2.6.8 and 6.1.1.4'
S S 0.1246 0.1234 'International Tables Vol C Tables 4.2.6.8 and 6.1.1.4'
Cl Cl 0.1484 0.1585 'International Tables Vol C Tables 4.2.6.8 and 6.1.1.4'
Eu Eu -0.1578 3.6682 'International Tables Vol C Tables 4.2.6.8 and 6.1.1.4'

loop_
_geom_angle_atom_site_label_1
_geom_angle_atom_site_label_2
_geom_angle_atom_site_label_3
_geom_angle
_geom_angle_site_symmetry_1
_geom_angle_site_symmetry_3
_geom_angle_publ_flag
O2 Eu1 O2 141.2(2) 2_656 . ?
O2 Eu1 O3 89.66(15) 2_656 . ?
O2 Eu1 O3 103.84(15) . . ?
O2 Eu1 O3 103.84(15) 2_656 2_656 ?
O2 Eu1 O3 89.66(15) . 2_656 ?
O3 Eu1 O3 138.91(18) . 2_656 ?
O2 Eu1 O1 76.28(15) 2_656 . ?
O2 Eu1 O1 73.71(15) . . ?
O3 Eu1 O1 149.05(13) . . ?
O3 Eu1 O1 71.89(12) 2_656 . ?
O2 Eu1 O1 73.71(15) 2_656 2_656 ?
O2 Eu1 O1 76.28(15) . 2_656 ?
O3 Eu1 O1 71.89(12) . 2_656 ?
O3 Eu1 O1 149.05(13) 2_656 2_656 ?
O1 Eu1 O1 77.69(19) . 2_656 ?
O2 Eu1 O4 145.05(16) 2_656 . ?
O2 Eu1 O4 73.60(16) . . ?
O3 Eu1 O4 74.05(14) . . ?
O3 Eu1 O4 72.99(14) 2_656 . ?
O1 Eu1 O4 131.42(14) . . ?
O1 Eu1 O4 126.71(15) 2_656 . ?
O2 Eu1 O4 73.60(16) 2_656 2_656 ?
O2 Eu1 O4 145.04(16) . 2_656 ?
O3 Eu1 O4 72.99(14) . 2_656 ?
O3 Eu1 O4 74.05(14) 2_656 2_656 ?
O1 Eu1 O4 126.71(15) . 2_656 ?
O1 Eu1 O4 131.42(14) 2_656 2_656 ?
O4 Eu1 O4 72.1(2) . 2_656 ?
O1 S1 C2 103.1(3) . . ?
O1 S1 C3 107.2(3) . . ?
C2 S1 C3 98.5(3) . . ?
S2' S2 O2 63.6(14) . . ?
S2' S2 C4 64.0(13) . . ?
O2 S2 C4 105.8(3) . . ?
S2' S2 C5 65.8(14) . . ?
O2 S2 C5 103.9(3) . . ?
C4 S2 C5 98.5(4) . . ?
S2 S2' O2 71.3(14) . . ?
S2 S2' C4 77.2(15) . . ?
O2 S2' C4 117.7(17) . . ?
S2 S2' C5 76.2(16) . . ?
O2 S2' C5 113.5(17) . . ?
C4 S2' C5 109.0(17) . . ?
O3 S3 C8 106.2(3) . . ?
O3 S3 C9 103.8(3) . . ?
C8 S3 C9 97.3(3) . . ?
S1 O1 Eu1 135.3(2) . . ?
S2' O2 S2 45.1(11) . . ?
S2' O2 Eu1 163.1(11) . . ?
S2 O2 Eu1 132.6(3) . . ?
S3 O3 Eu1 135.9(2) . . ?
C2 C1 H1A 109.5 . . ?
C2 C1 H1B 109.5 . . ?
H1A C1 H1B 109.5 . . ?
C2 C1 H1C 109.5 . . ?
H1A C1 H1C 109.5 . . ?
H1B C1 H1C 109.5 . . ?
C1 C2 S1 110.1(5) . . ?
C1 C2 H2A 109.6 . . ?
S1 C2 H2A 109.6 . . ?
C1 C2 H2B 109.6 . . ?
S1 C2 H2B 109.6 . . ?
H2A C2 H2B 108.2 . . ?
C4 C3 S1 113.5(5) . . ?
C4 C3 H3A 108.9 . . ?
S1 C3 H3A 108.9 . . ?
C4 C3 H3B 108.9 . . ?
S1 C3 H3B 108.9 . . ?
H3A C3 H3B 107.7 . . ?
C3 C4 S2' 128.7(11) . . ?
C3 C4 S2 113.3(5) . . ?
S2' C4 S2 38.7(9) . . ?
C6 C5 S2' 124.9(11) . . ?
C6 C5 S2 107.4(6) . . ?
S2' C5 S2 38.0(9) . . ?
C5 C6 H6A 109.5 . . ?
C5 C6 H6B 109.5 . . ?
H6A C6 H6B 109.5 . . ?
C5 C6 H6C 109.5 . . ?
H6A C6 H6C 109.5 . . ?
H6B C6 H6C 109.5 . . ?
C8 C7 H7A 109.5 . . ?
C8 C7 H7B 109.5 . . ?
H7A C7 H7B 109.5 . . ?
C8 C7 H7C 109.5 . . ?
H7A C7 H7C 109.5 . . ?
H7B C7 H7C 109.5 . . ?
C7 C8 S3 112.4(6) . . ?
C7 C8 H8A 109.1 . . ?
S3 C8 H8A 109.1 . . ?
C7 C8 H8B 109.1 . . ?
S3 C8 H8B 109.1 . . ?
H8A C8 H8B 107.9 . . ?
C9 C9 S3 109.4(5) 5_666 . ?
C9 C9 H9A 109.8 5_666 . ?
S3 C9 H9A 109.8 . . ?
C9 C9 H9B 109.8 5_666 . ?
S3 C9 H9B 109.8 . . ?
H9A C9 H9B 108.2 . . ?
O13' Cl1 O14' 111.8(16) . . ?
O13' Cl1 O12 131.3(12) . . ?
O14' Cl1 O12 72.7(17) . . ?
O13' Cl1 O13 35.8(16) . . ?
O14' Cl1 O13 142.9(17) . . ?
O12 Cl1 O13 112.9(13) . . ?
O13' Cl1 O12' 110.1(16) . . ?
O14' Cl1 O12' 105.4(18) . . ?
O12 Cl1 O12' 33.8(15) . . ?
O13 Cl1 O12' 81.6(17) . . ?
O13' Cl1 O11 112.8(8) . . ?
O14' Cl1 O11 105.2(12) . . ?
O12 Cl1 O11 112.2(10) . . ?
O13 Cl1 O11 105.8(14) . . ?
O12' Cl1 O11 111.3(11) . . ?
O13' Cl1 O14 74.2(13) . . ?
O14' Cl1 O14 39.6(15) . . ?
O12 Cl1 O14 106.5(13) . . ?
O13 Cl1 O14 109.3(13) . . ?
O12' Cl1 O14 131.8(15) . . ?
O11 Cl1 O14 110.2(8) . . ?
O12' O12 Cl1 75(3) . . ?
O12' O12 O14' 127(4) . . ?
Cl1 O12 O14' 53.3(12) . . ?
O12 O12' Cl1 71(3) . . ?
O12 O12' O13 116(4) . . ?
Cl1 O12' O13 48.9(11) . . ?
O13' O13 Cl1 70(2) . . ?
O13' O13 O12' 110(3) . . ?
Cl1 O13 O12' 49.5(12) . . ?
O13 O13' Cl1 74(2) . . ?
O13 O13' O14 129(3) . . ?
Cl1 O13' O14 55.5(11) . . ?
O14' O14 Cl1 65(2) . . ?
O14' O14 O13' 113(3) . . ?
Cl1 O14 O13' 50.3(10) . . ?
O14 O14' Cl1 76(2) . . ?
O14 O14' O12 121(3) . . ?
Cl1 O14' O12 54.0(12) . . ?
O24 Cl2 O24 180.000(7) . 7_556 ?
O24 Cl2 O23 110.0(11) . 7_556 ?
O24 Cl2 O23 70.0(11) 7_556 7_556 ?
O24 Cl2 O23 70.0(11) . . ?
O24 Cl2 O23 110.0(11) 7_556 . ?
O23 Cl2 O23 180.000(3) 7_556 . ?
O24 Cl2 O22 111.7(11) . 7_556 ?
O24 Cl2 O22 68.3(11) 7_556 7_556 ?
O23 Cl2 O22 108.7(11) 7_556 7_556 ?
O23 Cl2 O22 71.3(11) . 7_556 ?
O24 Cl2 O22 68.3(11) . . ?
O24 Cl2 O22 111.7(11) 7_556 . ?
O23 Cl2 O22 71.3(11) 7_556 . ?
O23 Cl2 O22 108.7(10) . . ?
O22 Cl2 O22 180.000(4) 7_556 . ?
O24 Cl2 O21 64.0(11) . . ?
O24 Cl2 O21 116.0(11) 7_556 . ?
O23 Cl2 O21 76.4(9) 7_556 . ?
O23 Cl2 O21 103.6(9) . . ?
O22 Cl2 O21 73.7(9) 7_556 . ?
O22 Cl2 O21 106.3(9) . . ?
O24 Cl2 O21 116.0(11) . 7_556 ?
O24 Cl2 O21 64.0(11) 7_556 7_556 ?
O23 Cl2 O21 103.6(9) 7_556 7_556 ?
O23 Cl2 O21 76.4(9) . 7_556 ?
O22 Cl2 O21 106.3(9) 7_556 7_556 ?
O22 Cl2 O21 73.7(9) . 7_556 ?
O21 Cl2 O21 180.0(17) . 7_556 ?
O24 O21 Cl2 50.6(10) . . ?
O24 O21 O22 87.8(13) . 7_556 ?
Cl2 O21 O22 52.3(8) . 7_556 ?
O24 O21 O23 83.9(13) . 7_556 ?
Cl2 O21 O23 49.9(7) . 7_556 ?
O22 O21 O23 81.8(12) 7_556 7_556 ?
Cl2 O22 O24 50.0(11) . . ?
Cl2 O22 O23 53.2(9) . 7_556 ?
O24 O22 O23 86.4(14) . 7_556 ?
Cl2 O22 O21 54.1(8) . 7_556 ?
O24 O22 O21 90.0(15) . 7_556 ?
O23 O22 O21 83.2(12) 7_556 7_556 ?
Cl2 O23 O24 50.5(10) . . ?
Cl2 O23 O22 55.5(9) . 7_556 ?
O24 O23 O22 89.0(13) . 7_556 ?
Cl2 O23 O21 53.7(8) . 7_556 ?
O24 O23 O21 88.7(14) . 7_556 ?
O22 O23 O21 85.6(11) 7_556 7_556 ?
Cl2 O24 O21 65.3(13) . . ?
Cl2 O24 O22 61.7(13) . . ?
O21 O24 O22 103.1(18) . . ?
Cl2 O24 O23 59.4(10) . . ?
O21 O24 O23 98.3(16) . . ?
O22 O24 O23 98.5(17) . . ?
C11 O4 Eu1 129.3(5) . . ?
O4 C11 H11A 109.5 . . ?
O4 C11 H11B 109.5 . . ?
H11A C11 H11B 109.5 . . ?
O4 C11 H11C 109.5 . . ?
H11A C11 H11C 109.5 . . ?
H11B C11 H11C 109.5 . . ?

loop_
_geom_bond_atom_site_label_1
_geom_bond_atom_site_label_2
_geom_bond_distance
_geom_bond_site_symmetry_2
_geom_bond_publ_flag
Eu1 O2 2.344(4) 2_656 ?
Eu1 O2 2.344(4) . ?
Eu1 O3 2.362(4) . ?
Eu1 O3 2.362(4) 2_656 ?
Eu1 O1 2.392(4) . ?
Eu1 O1 2.392(4) 2_656 ?
Eu1 O4 2.475(4) . ?
Eu1 O4 2.475(4) 2_656 ?
S1 O1 1.506(4) . ?
S1 C2 1.799(7) . ?
S1 C3 1.806(6) . ?
S2 S2' 1.14(3) . ?
S2 O2 1.528(4) . ?
S2 C4 1.780(7) . ?
S2 C5 1.803(8) . ?
S2' O2 1.45(3) . ?
S2' C4 1.64(3) . ?
S2' C5 1.69(3) . ?
S3 O3 1.522(4) . ?
S3 C8 1.787(8) . ?
S3 C9 1.793(6) . ?
C1 C2 1.507(10) . ?
C1 H1A 0.9600 . ?
C1 H1B 0.9600 . ?
C1 H1C 0.9600 . ?
C2 H2A 0.9700 . ?
C2 H2B 0.9700 . ?
C3 C4 1.504(10) . ?
C3 H3A 0.9700 . ?
C3 H3B 0.9700 . ?
C5 C6 1.484(12) . ?
C6 H6A 0.9600 . ?
C6 H6B 0.9600 . ?
C6 H6C 0.9600 . ?
C7 C8 1.491(11) . ?
C7 H7A 0.9600 . ?
C7 H7B 0.9600 . ?
C7 H7C 0.9600 . ?
C8 H8A 0.9700 . ?
C8 H8B 0.9700 . ?
C9 C9 1.529(12) 5_666 ?
C9 H9A 0.9700 . ?
C9 H9B 0.9700 . ?
Cl1 O13' 1.336(19) . ?
Cl1 O14' 1.34(2) . ?
Cl1 O12 1.35(2) . ?
Cl1 O13 1.367(18) . ?
Cl1 O12' 1.38(2) . ?
Cl1 O11 1.393(5) . ?
Cl1 O14 1.432(19) . ?
O12 O12' 0.79(4) . ?
O12 O14' 1.59(4) . ?
O12' O13 1.80(4) . ?
O13 O13' 0.83(4) . ?
O13' O14 1.67(3) . ?
O14 O14' 0.94(3) . ?
Cl2 O24 1.24(2) . ?
Cl2 O24 1.24(2) 7_556 ?
Cl2 O23 1.386(15) 7_556 ?
Cl2 O23 1.386(15) . ?
Cl2 O22 1.43(2) 7_556 ?
Cl2 O22 1.43(2) . ?
Cl2 O21 1.460(14) . ?
Cl2 O21 1.460(14) 7_556 ?
O21 O24 1.44(2) . ?
O21 O22 1.73(2) 7_556 ?
O21 O23 1.76(2) 7_556 ?
O22 O24 1.51(3) . ?
O22 O23 1.64(2) 7_556 ?
O22 O21 1.73(2) 7_556 ?
O23 O24 1.51(2) . ?
O23 O22 1.64(2) 7_556 ?
O23 O21 1.76(2) 7_556 ?
O4 C11 1.647(19) . ?
C11 H11A 0.9600 . ?
C11 H11B 0.9600 . ?
C11 H11C 0.9600 . ?

loop_
_geom_torsion_atom_site_label_1
_geom_torsion_atom_site_label_2
_geom_torsion_atom_site_label_3
_geom_torsion_atom_site_label_4
_geom_torsion
_geom_torsion_site_symmetry_1
_geom_torsion_site_symmetry_2
_geom_torsion_site_symmetry_3
_geom_torsion_site_symmetry_4
_geom_torsion_publ_flag
C4 S2 S2' O2 125.5(12) . . . . ?
C5 S2 S2' O2 -121.0(12) . . . . ?
O2 S2 S2' C4 -125.5(13) . . . . ?
C5 S2 S2' C4 113.5(12) . . . . ?
O2 S2 S2' C5 121.0(12) . . . . ?
C4 S2 S2' C5 -113.5(12) . . . . ?
C2 S1 O1 Eu1 -164.2(4) . . . . ?
C3 S1 O1 Eu1 92.4(4) . . . . ?
O2 Eu1 O1 S1 117.3(4) 2_656 . . . ?
O2 Eu1 O1 S1 -37.8(3) . . . . ?
O3 Eu1 O1 S1 52.1(5) . . . . ?
O3 Eu1 O1 S1 -132.9(4) 2_656 . . . ?
O1 Eu1 O1 S1 41.3(2) 2_656 . . . ?
O4 Eu1 O1 S1 -87.2(4) . . . . ?
O4 Eu1 O1 S1 174.3(3) 2_656 . . . ?
C4 S2' O2 S2 63.8(16) . . . . ?
C5 S2' O2 S2 -65.1(16) . . . . ?
S2 S2' O2 Eu1 -90(4) . . . . ?
C4 S2' O2 Eu1 -26(5) . . . . ?
C5 S2' O2 Eu1 -155(3) . . . . ?
C4 S2 O2 S2' -49.6(15) . . . . ?
C5 S2 O2 S2' 53.6(15) . . . . ?
S2' S2 O2 Eu1 156.7(16) . . . . ?
C4 S2 O2 Eu1 107.1(4) . . . . ?
C5 S2 O2 Eu1 -149.7(4) . . . . ?
O2 Eu1 O2 S2' -33(4) 2_656 . . . ?
O3 Eu1 O2 S2' -141(4) . . . . ?
O3 Eu1 O2 S2' 79(4) 2_656 . . . ?
O1 Eu1 O2 S2' 7(4) . . . . ?
O1 Eu1 O2 S2' -74(4) 2_656 . . . ?
O4 Eu1 O2 S2' 151(4) . . . . ?
O4 Eu1 O2 S2' 139(4) 2_656 . . . ?
O2 Eu1 O2 S2 -107.4(4) 2_656 . . . ?
O3 Eu1 O2 S2 145.4(3) . . . . ?
O3 Eu1 O2 S2 4.6(4) 2_656 . . . ?
O1 Eu1 O2 S2 -66.6(4) . . . . ?
O1 Eu1 O2 S2 -147.6(4) 2_656 . . . ?
O4 Eu1 O2 S2 76.9(4) . . . . ?
O4 Eu1 O2 S2 65.4(5) 2_656 . . . ?
C8 S3 O3 Eu1 -99.2(4) . . . . ?
C9 S3 O3 Eu1 158.8(3) . . . . ?
O2 Eu1 O3 S3 -77.6(4) 2_656 . . . ?
O2 Eu1 O3 S3 65.6(4) . . . . ?
O3 Eu1 O3 S3 171.5(4) 2_656 . . . ?
O1 Eu1 O3 S3 -15.7(5) . . . . ?
O1 Eu1 O3 S3 -4.7(3) 2_656 . . . ?
O4 Eu1 O3 S3 133.7(4) . . . . ?
O4 Eu1 O3 S3 -150.5(4) 2_656 . . . ?
O1 S1 C2 C1 63.1(7) . . . . ?
C3 S1 C2 C1 173.0(6) . . . . ?
O1 S1 C3 C4 -86.9(5) . . . . ?
C2 S1 C3 C4 166.5(5) . . . . ?
S1 C3 C4 S2' 30.8(15) . . . . ?
S1 C3 C4 S2 72.7(6) . . . . ?
S2 S2' C4 C3 79.1(18) . . . . ?
O2 S2' C4 C3 18(3) . . . . ?
C5 S2' C4 C3 149.4(10) . . . . ?
O2 S2' C4 S2 -60.6(15) . . . . ?
C5 S2' C4 S2 70.4(16) . . . . ?
S2' S2 C4 C3 -123.5(17) . . . . ?
O2 S2 C4 C3 -74.1(6) . . . . ?
C5 S2 C4 C3 178.8(5) . . . . ?
O2 S2 C4 S2' 49.4(16) . . . . ?
C5 S2 C4 S2' -57.7(16) . . . . ?
S2 S2' C5 C6 -72.4(18) . . . . ?
O2 S2' C5 C6 -10(2) . . . . ?
C4 S2' C5 C6 -143.4(11) . . . . ?
O2 S2' C5 S2 62.2(15) . . . . ?
C4 S2' C5 S2 -71.0(15) . . . . ?
S2' S2 C5 C6 125.0(17) . . . . ?
O2 S2 C5 C6 72.8(7) . . . . ?
C4 S2 C5 C6 -178.5(6) . . . . ?
O2 S2 C5 S2' -52.3(15) . . . . ?
C4 S2 C5 S2' 56.5(15) . . . . ?
O3 S3 C8 C7 67.8(7) . . . . ?
C9 S3 C8 C7 174.5(7) . . . . ?
O3 S3 C9 C9 -76.1(6) . . . 5_666 ?
C8 S3 C9 C9 175.1(6) . . . 5_666 ?
O13' Cl1 O12 O12' 61(4) . . . . ?
O14' Cl1 O12 O12' 165(4) . . . . ?
O13 Cl1 O12 O12' 24(4) . . . . ?
O11 Cl1 O12 O12' -96(3) . . . . ?
O14 Cl1 O12 O12' 144(3) . . . . ?
O13' Cl1 O12 O14' -104(2) . . . . ?
O13 Cl1 O12 O14' -140.9(18) . . . . ?
O12' Cl1 O12 O14' -165(4) . . . . ?
O11 Cl1 O12 O14' 99.7(13) . . . . ?
O14 Cl1 O12 O14' -20.9(15) . . . . ?
O14' O12 O12' Cl1 15(3) . . . . ?
Cl1 O12 O12' O13 -18(3) . . . . ?
O14' O12 O12' O13 -3(6) . . . . ?
O13' Cl1 O12' O12 -136(3) . . . . ?
O14' Cl1 O12' O12 -15(4) . . . . ?
O13 Cl1 O12' O12 -158(4) . . . . ?
O11 Cl1 O12' O12 98(3) . . . . ?
O14 Cl1 O12' O12 -49(4) . . . . ?
O13' Cl1 O12' O13 22(2) . . . . ?
O14' Cl1 O12' O13 142.7(17) . . . . ?
O12 Cl1 O12' O13 158(4) . . . . ?
O11 Cl1 O12' O13 -103.7(14) . . . . ?
O14 Cl1 O12' O13 108.5(19) . . . . ?
O14' Cl1 O13 O13' 38(5) . . . . ?
O12 Cl1 O13 O13' 130(3) . . . . ?
O12' Cl1 O13 O13' 143(3) . . . . ?
O11 Cl1 O13 O13' -107(3) . . . . ?
O14 Cl1 O13 O13' 11(3) . . . . ?
O13' Cl1 O13 O12' -143(3) . . . . ?
O14' Cl1 O13 O12' -105(3) . . . . ?
O12 Cl1 O13 O12' -13(2) . . . . ?
O11 Cl1 O13 O12' 109.9(13) . . . . ?
O14 Cl1 O13 O12' -131.5(14) . . . . ?
O12 O12' O13 O13' -14(6) . . . . ?
Cl1 O12' O13 O13' -37(3) . . . . ?
O12 O12' O13 Cl1 23(4) . . . . ?
O12' O13 O13' Cl1 29(2) . . . . ?
Cl1 O13 O13' O14 -12(3) . . . . ?
O12' O13 O13' O14 17(5) . . . . ?
O14' Cl1 O13' O13 -156(3) . . . . ?
O12 Cl1 O13' O13 -71(4) . . . . ?
O12' Cl1 O13' O13 -39(4) . . . . ?
O11 Cl1 O13' O13 86(3) . . . . ?
O14 Cl1 O13' O13 -169(3) . . . . ?
O14' Cl1 O13' O14 13(2) . . . . ?
O12 Cl1 O13' O14 98(2) . . . . ?
O13 Cl1 O13' O14 169(3) . . . . ?
O12' Cl1 O13' O14 129.4(16) . . . . ?
O11 Cl1 O13' O14 -105.7(10) . . . . ?
O13' Cl1 O14 O14' 161(3) . . . . ?
O12 Cl1 O14 O14' 32(3) . . . . ?
O13 Cl1 O14 O14' 155(3) . . . . ?
O12' Cl1 O14 O14' 58(3) . . . . ?
O11 Cl1 O14 O14' -90(3) . . . . ?
O14' Cl1 O14 O13' -161(3) . . . . ?
O12 Cl1 O14 O13' -129.2(12) . . . . ?
O13 Cl1 O14 O13' -7(2) . . . . ?
O12' Cl1 O14 O13' -103.0(19) . . . . ?
O11 Cl1 O14 O13' 108.9(9) . . . . ?
O13 O13' O14 O14' -4(5) . . . . ?
Cl1 O13' O14 O14' -18(3) . . . . ?
O13 O13' O14 Cl1 14(4) . . . . ?
O13' O14 O14' Cl1 15(2) . . . . ?
Cl1 O14 O14' O12 -30(2) . . . . ?
O13' O14 O14' O12 -15(4) . . . . ?
O13' Cl1 O14' O14 -19(3) . . . . ?
O12 Cl1 O14' O14 -148(3) . . . . ?
O13 Cl1 O14' O14 -42(4) . . . . ?
O12' Cl1 O14' O14 -139(2) . . . . ?
O11 Cl1 O14' O14 103(2) . . . . ?
O13' Cl1 O14' O12 128.3(14) . . . . ?
O13 Cl1 O14' O12 105(3) . . . . ?
O12' Cl1 O14' O12 9(2) . . . . ?
O11 Cl1 O14' O12 -109.0(11) . . . . ?
O14 Cl1 O14' O12 148(3) . . . . ?
O12' O12 O14' O14 19(6) . . . . ?
Cl1 O12 O14' O14 37(3) . . . . ?
O12' O12 O14' Cl1 -19(4) . . . . ?
O24 Cl2 O21 O24 180.000(7) 7_556 . . . ?
O23 Cl2 O21 O24 120.6(14) 7_556 . . . ?
O23 Cl2 O21 O24 -59.4(14) . . . . ?
O22 Cl2 O21 O24 -124.8(15) 7_556 . . . ?
O22 Cl2 O21 O24 55.2(15) . . . . ?
O21 Cl2 O21 O24 -116(100) 7_556 . . . ?
O24 Cl2 O21 O22 124.8(15) . . . 7_556 ?
O24 Cl2 O21 O22 -55.2(15) 7_556 . . 7_556 ?
O23 Cl2 O21 O22 -114.6(12) 7_556 . . 7_556 ?
O23 Cl2 O21 O22 65.4(12) . . . 7_556 ?
O22 Cl2 O21 O22 180.000(2) . . . 7_556 ?
O21 Cl2 O21 O22 8(100) 7_556 . . 7_556 ?
O24 Cl2 O21 O23 -120.6(14) . . . 7_556 ?
O24 Cl2 O21 O23 59.4(14) 7_556 . . 7_556 ?
O23 Cl2 O21 O23 180.000(6) . . . 7_556 ?
O22 Cl2 O21 O23 114.6(12) 7_556 . . 7_556 ?
O22 Cl2 O21 O23 -65.4(12) . . . 7_556 ?
O21 Cl2 O21 O23 123(100) 7_556 . . 7_556 ?
O24 Cl2 O22 O24 180.000(6) 7_556 . . . ?
O23 Cl2 O22 O24 -121.5(13) 7_556 . . . ?
O23 Cl2 O22 O24 58.5(13) . . . . ?
O22 Cl2 O22 O24 -162(41) 7_556 . . . ?
O21 Cl2 O22 O24 -52.6(13) . . . . ?
O21 Cl2 O22 O24 127.4(13) 7_556 . . . ?
O24 Cl2 O22 O23 121.5(13) . . . 7_556 ?
O24 Cl2 O22 O23 -58.5(13) 7_556 . . 7_556 ?
O23 Cl2 O22 O23 180.000(5) . . . 7_556 ?
O22 Cl2 O22 O23 -40(41) 7_556 . . 7_556 ?
O21 Cl2 O22 O23 69.0(11) . . . 7_556 ?
O21 Cl2 O22 O23 -111.0(11) 7_556 . . 7_556 ?
O24 Cl2 O22 O21 -127.4(13) . . . 7_556 ?
O24 Cl2 O22 O21 52.6(13) 7_556 . . 7_556 ?
O23 Cl2 O22 O21 111.0(11) 7_556 . . 7_556 ?
O23 Cl2 O22 O21 -69.0(11) . . . 7_556 ?
O22 Cl2 O22 O21 71(41) 7_556 . . 7_556 ?
O21 Cl2 O22 O21 180.000(2) . . . 7_556 ?
O24 Cl2 O23 O24 180.000(2) 7_556 . . . ?
O23 Cl2 O23 O24 117(32) 7_556 . . . ?
O22 Cl2 O23 O24 122.6(13) 7_556 . . . ?
O22 Cl2 O23 O24 -57.4(13) . . . . ?
O21 Cl2 O23 O24 55.4(14) . . . . ?
O21 Cl2 O23 O24 -124.6(14) 7_556 . . . ?
O24 Cl2 O23 O22 -122.6(13) . . . 7_556 ?
O24 Cl2 O23 O22 57.4(13) 7_556 . . 7_556 ?
O23 Cl2 O23 O22 -5(32) 7_556 . . 7_556 ?
O22 Cl2 O23 O22 180.000(4) . . . 7_556 ?
O21 Cl2 O23 O22 -67.2(11) . . . 7_556 ?
O21 Cl2 O23 O22 112.8(11) 7_556 . . 7_556 ?
O24 Cl2 O23 O21 124.6(14) . . . 7_556 ?
O24 Cl2 O23 O21 -55.4(14) 7_556 . . 7_556 ?
O23 Cl2 O23 O21 -118(32) 7_556 . . 7_556 ?
O22 Cl2 O23 O21 -112.8(11) 7_556 . . 7_556 ?
O22 Cl2 O23 O21 67.2(11) . . . 7_556 ?
O21 Cl2 O23 O21 180.000(6) . . . 7_556 ?
O24 Cl2 O24 O21 16(100) 7_556 . . . ?
O23 Cl2 O24 O21 -62.9(14) 7_556 . . . ?
O23 Cl2 O24 O21 117.1(14) . . . . ?
O22 Cl2 O24 O21 58.0(14) 7_556 . . . ?
O22 Cl2 O24 O21 -122.0(14) . . . . ?
O21 Cl2 O24 O21 180.000(8) 7_556 . . . ?
O24 Cl2 O24 O22 138(100) 7_556 . . . ?
O23 Cl2 O24 O22 59.2(13) 7_556 . . . ?
O23 Cl2 O24 O22 -120.8(13) . . . . ?
O22 Cl2 O24 O22 180.000(6) 7_556 . . . ?
O21 Cl2 O24 O22 122.0(14) . . . . ?
O21 Cl2 O24 O22 -58.0(14) 7_556 . . . ?
O24 Cl2 O24 O23 -101(100) 7_556 . . . ?
O23 Cl2 O24 O23 180.000(2) 7_556 . . . ?
O22 Cl2 O24 O23 -59.2(13) 7_556 . . . ?
O22 Cl2 O24 O23 120.8(13) . . . . ?
O21 Cl2 O24 O23 -117.1(14) . . . . ?
O21 Cl2 O24 O23 62.9(14) 7_556 . . . ?
O22 O21 O24 Cl2 -40.5(10) 7_556 . . . ?
O23 O21 O24 Cl2 41.5(9) 7_556 . . . ?
Cl2 O21 O24 O22 -50.0(12) . . . . ?
O22 O21 O24 O22 -90.5(17) 7_556 . . . ?
O23 O21 O24 O22 -8.5(15) 7_556 . . . ?
Cl2 O21 O24 O23 50.8(11) . . . . ?
O22 O21 O24 O23 10.2(15) 7_556 . . . ?
O23 O21 O24 O23 92.3(15) 7_556 . . . ?
O23 O22 O24 Cl2 -43.2(9) 7_556 . . . ?
O21 O22 O24 Cl2 40.0(9) 7_556 . . . ?
Cl2 O22 O24 O21 52.3(13) . . . . ?
O23 O22 O24 O21 9.1(16) 7_556 . . . ?
O21 O22 O24 O21 92.3(15) 7_556 . . . ?
Cl2 O22 O24 O23 -48.4(10) . . . . ?
O23 O22 O24 O23 -91.5(14) 7_556 . . . ?
O21 O22 O24 O23 -8.4(14) 7_556 . . . ?
O22 O23 O24 Cl2 44.0(9) 7_556 . . . ?
O21 O23 O24 Cl2 -41.6(9) 7_556 . . . ?
Cl2 O23 O24 O21 -54.8(12) . . . . ?
O22 O23 O24 O21 -10.8(16) 7_556 . . . ?
O21 O23 O24 O21 -96.4(14) 7_556 . . . ?
Cl2 O23 O24 O22 49.8(12) . . . . ?
O22 O23 O24 O22 93.8(15) 7_556 . . . ?
O21 O23 O24 O22 8.2(14) 7_556 . . . ?
O2 Eu1 O4 C11 -47.4(8) 2_656 . . . ?
O2 Eu1 O4 C11 127.8(8) . . . . ?
O3 Eu1 O4 C11 17.8(7) . . . . ?
O3 Eu1 O4 C11 -137.4(8) 2_656 . . . ?
O1 Eu1 O4 C11 177.3(7) . . . . ?
O1 Eu1 O4 C11 69.7(8) 2_656 . . . ?
O4 Eu1 O4 C11 -59.1(7) 2_656 . . . ?
